data_7049838
loop_
_publ_author_name
'Schachner, J. A.'
'Berner, B.'
'Belaj, F.'
'M\"osch-Zanetti, N C'

_publ_section_title
;
 Stereoisomers and functional groups in oxidorhenium(v) complexes: effects
 on catalytic activity.
;
_journal_issue 23
_journal_name_full 'Dalton transactions (Cambridge, England : 2003)'
_journal_page_first 8106
_journal_page_last 8115
_journal_paper_doi 10.1039/c9dt01352k
_journal_volume 48
_journal_year 2019
_chemical_absolute_configuration ad
_chemical_compound_source 'synthetical product'
_chemical_formula_moiety 'C11 H12 Cl3 N O3 Re, C16 H36 N'
_chemical_formula_sum 'C27 H48 Cl3 N2 O3 Re'
_chemical_formula_weight 741.22
_space_group_crystal_system monoclinic
_space_group_IT_number 4
_space_group_name_Hall 'P 2yb'
_space_group_name_H-M_alt 'P 1 21 1'
_symmetry_space_group_name_Hall 'P 2yb'
_symmetry_space_group_name_H-M 'P 1 21 1'
_atom_sites_solution_hydrogens geom
_atom_sites_solution_primary direct
_atom_sites_solution_secondary difmap
_audit_creation_method 'manual edited SHELXL-2014/6.cif file'
_audit_update_record
;
2019-02-04 deposited with the CCDC.    2019-04-17 downloaded from the CCDC.
;
_cell_angle_alpha 90
_cell_angle_beta 91.518(8)
_cell_angle_gamma 90
_cell_formula_units_Z 4
_cell_length_a 10.3673(17)
_cell_length_b 17.062(3)
_cell_length_c 17.831(3)
_cell_measurement_reflns_used 1198
_cell_measurement_temperature 100(2)
_cell_measurement_theta_max 24.48
_cell_measurement_theta_min 3.21
_cell_volume 3153.0(9)
_computing_cell_refinement 'Bruker SAINT'
_computing_data_collection 'Bruker APEX2'
_computing_data_reduction 'Bruker SAINT'
_computing_molecular_graphics 'modified ORTEP (Johnson, 1965)'
_computing_publication_material 'SHELXL-2014/6 (Sheldrick, 2015)'
_computing_structure_refinement 'SHELXL-2014/6 (Sheldrick, 2015)'
_computing_structure_solution 'SHELXS-97 (Sheldrick, 2008)'
_diffrn_ambient_temperature 100(2)
_diffrn_measured_fraction_theta_full 0.999
_diffrn_measured_fraction_theta_max 0.999
_diffrn_measurement_device_type 'Bruker APEX-II CCD'
_diffrn_measurement_method '\f and \w scans'
_diffrn_radiation_monochromator 'multilayer monochromator'
_diffrn_radiation_source 'Incoatec microfocus sealed tube'
_diffrn_radiation_type MoK\a
_diffrn_radiation_wavelength 0.71073
_diffrn_reflns_av_R_equivalents 0.0446
_diffrn_reflns_av_unetI/netI 0.0561
_diffrn_reflns_Laue_measured_fraction_full 0.999
_diffrn_reflns_Laue_measured_fraction_max 0.999
_diffrn_reflns_limit_h_max 12
_diffrn_reflns_limit_h_min -12
_diffrn_reflns_limit_k_max 21
_diffrn_reflns_limit_k_min -21
_diffrn_reflns_limit_l_max 21
_diffrn_reflns_limit_l_min -21
_diffrn_reflns_number 32901
_diffrn_reflns_point_group_measured_fraction_full 0.999
_diffrn_reflns_point_group_measured_fraction_max 0.999
_diffrn_reflns_theta_full 26.00
_diffrn_reflns_theta_max 26.00
_diffrn_reflns_theta_min 1.65
_exptl_absorpt_coefficient_mu 4.137
_exptl_absorpt_correction_T_max 1.000
_exptl_absorpt_correction_T_min 0.337
_exptl_absorpt_correction_type multi-scan
_exptl_absorpt_process_details 'Bruker (2001). SADABS. Bruker AXS Inc., Madison, Wisconsin, USA.'
_exptl_crystal_colour yellow-green
_exptl_crystal_density_diffrn 1.561
_exptl_crystal_description needle
_exptl_crystal_F_000 1496
_exptl_crystal_size_max 0.270
_exptl_crystal_size_mid 0.110
_exptl_crystal_size_min 0.060
_refine_diff_density_max 1.641
_refine_diff_density_min -1.613
_refine_diff_density_rms 0.165
_refine_ls_abs_structure_details
;
 Refined as an inversion twin.
;
_refine_ls_abs_structure_Flack 0.354(10)
_refine_ls_extinction_method none
_refine_ls_goodness_of_fit_ref 1.040
_refine_ls_hydrogen_treatment refU
_refine_ls_matrix_type full
_refine_ls_number_parameters 660
_refine_ls_number_reflns 12182
_refine_ls_number_restraints 1
_refine_ls_restrained_S_all 1.040
_refine_ls_R_factor_all 0.0549
_refine_ls_R_factor_gt 0.0464
_refine_ls_shift/su_max 0.001
_refine_ls_shift/su_mean 0.000
_refine_ls_structure_factor_coef Fsqd
_refine_ls_weighting_details 'w=1/[\s^2^(Fo^2^)+(0.0717P)^2^] where P=(Fo^2^+2Fc^2^)/3'
_refine_ls_weighting_scheme calc
_refine_ls_wR_factor_gt 0.1169
_refine_ls_wR_factor_ref 0.1203
_reflns_Friedel_coverage 0.931
_reflns_Friedel_fraction_full 0.999
_reflns_Friedel_fraction_max 0.999
_reflns_number_gt 10180
_reflns_number_total 12182
_reflns_threshold_expression 'I > 2\s(I)'
_cod_data_source_file c9dt01352k2.cif
_cod_data_source_block JS82G
_cod_depositor_comments 'Adding full bibliography for 7049837--7049841.cif.'
_cod_database_code 7049838
_shelx_space_group_comment
;
The symmetry employed for this shelxl refinement is uniquely defined
by the following loop, which should always be used as a source of
symmetry information in preference to the above space-group names.
They are only intended as comments.
;
_shelx_estimated_absorpt_t_min 0.401
_shelx_estimated_absorpt_t_max 0.789
_shelxl_version_number 2014/6

loop_
_space_group_symop_operation_xyz
'x, y, z'
'-x, y+1/2, -z'

loop_
_atom_site_label
_atom_site_type_symbol
_atom_site_fract_x
_atom_site_fract_y
_atom_site_fract_z
_atom_site_U_iso_or_equiv
_atom_site_adp_type
_atom_site_occupancy
_atom_site_site_symmetry_order
_atom_site_calc_flag
_atom_site_refinement_flags_posn
_atom_site_refinement_flags_adp
Re1 Re 0.42275(3) 0.46504(3) 0.52227(2) 0.02247(12) Uani 1 1 d . .
O1 O 0.3962(7) 0.4955(4) 0.6107(4) 0.0214(17) Uani 1 1 d . .
Cl1 Cl 0.4314(3) 0.32915(19) 0.55237(18) 0.0356(7) Uani 1 1 d . .
Cl2 Cl 0.6521(2) 0.4648(3) 0.52384(12) 0.0261(5) Uani 1 1 d . .
Cl3 Cl 0.4140(3) 0.59696(16) 0.47248(16) 0.0257(6) Uani 1 1 d . .
O11 O 0.0293(6) 0.4557(7) 0.4350(4) 0.0298(18) Uani 1 1 d . .
C12 C 0.1596(9) 0.4626(10) 0.4343(5) 0.026(2) Uani 1 1 d . .
N13 N 0.2160(8) 0.4582(8) 0.5002(4) 0.025(2) Uani 1 1 d . .
C14 C 0.1180(9) 0.4654(10) 0.5579(5) 0.027(2) Uani 1 1 d . .
C15 C -0.0057(10) 0.4441(6) 0.5116(6) 0.027(3) Uani 1 1 d . .
H151 H -0.0309 0.3890 0.5205 0.03(2) Uiso 1 1 calc R U
H152 H -0.0782 0.4787 0.5248 0.03(2) Uiso 1 1 calc R U
C16 C 0.1390(11) 0.4087(8) 0.6239(7) 0.032(3) Uani 1 1 d . .
H161 H 0.0709 0.4164 0.6602 0.04(2) Uiso 1 1 calc R U
H162 H 0.1363 0.3547 0.6054 0.04(2) Uiso 1 1 calc R U
H163 H 0.2233 0.4189 0.6481 0.04(2) Uiso 1 1 calc R U
C17 C 0.1101(11) 0.5492(8) 0.5861(8) 0.035(3) Uani 1 1 d . .
H171 H 0.0443 0.5527 0.6245 0.08(3) Uiso 1 1 calc R U
H172 H 0.1939 0.5649 0.6079 0.08(3) Uiso 1 1 calc R U
H173 H 0.0868 0.5841 0.5442 0.08(3) Uiso 1 1 calc R U
O21 O 0.4259(8) 0.4314(4) 0.4143(4) 0.0276(18) Uani 1 1 d . .
C21 C 0.3525(10) 0.4489(6) 0.3547(6) 0.025(3) Uani 1 1 d . .
C22 C 0.2181(9) 0.4597(10) 0.3602(5) 0.024(2) Uani 1 1 d . .
C23 C 0.1375(9) 0.4737(8) 0.2969(6) 0.024(2) Uani 1 1 d . .
H23 H 0.0475 0.4815 0.3023 0.036(16) Uiso 1 1 calc R U
C24 C 0.1914(9) 0.4761(6) 0.2266(6) 0.020(2) Uani 1 1 d . .
H24 H 0.1383 0.4846 0.1831 0.036(16) Uiso 1 1 calc R U
C25 C 0.3247(8) 0.4658(9) 0.2202(5) 0.0224(19) Uani 1 1 d . .
H25 H 0.3617 0.4674 0.1721 0.036(16) Uiso 1 1 calc R U
C26 C 0.4037(9) 0.4533(8) 0.2830(6) 0.022(2) Uani 1 1 d . .
H26 H 0.4940 0.4476 0.2773 0.036(16) Uiso 1 1 calc R U
Re2 Re 0.54785(3) 0.46322(3) 1.02183(2) 0.02259(12) Uani 1 1 d . .
O2 O 0.5740(7) 0.4912(4) 1.1124(4) 0.0238(17) Uani 1 1 d . .
Cl4 Cl 0.5727(3) 0.59591(17) 0.97663(16) 0.0287(6) Uani 1 1 d . .
Cl5 Cl 0.3182(2) 0.4761(3) 1.01663(15) 0.0296(9) Uani 1 1 d . .
Cl6 Cl 0.5215(3) 0.32802(18) 1.04728(18) 0.0349(7) Uani 1 1 d . .
O31 O 0.9398(7) 0.4473(5) 0.9483(4) 0.031(2) Uani 1 1 d . .
C32 C 0.8084(9) 0.4548(9) 0.9443(6) 0.025(3) Uani 1 1 d . .
N33 N 0.7523(8) 0.4479(5) 1.0078(5) 0.024(2) Uani 1 1 d . .
C34 C 0.8526(10) 0.4476(7) 1.0697(6) 0.028(3) Uani 1 1 d . .
C35 C 0.9720(11) 0.4238(7) 1.0241(6) 0.026(2) Uani 1 1 d . .
H351 H 1.0504 0.4513 1.0430 0.04(2) Uiso 1 1 calc R U
H352 H 0.9869 0.3666 1.0270 0.04(2) Uiso 1 1 calc R U
C36 C 0.8658(13) 0.5311(7) 1.1009(7) 0.033(3) Uani 1 1 d . .
H361 H 0.9313 0.5318 1.1416 0.04(2) Uiso 1 1 calc R U
H362 H 0.8918 0.5667 1.0609 0.04(2) Uiso 1 1 calc R U
H363 H 0.7828 0.5482 1.1203 0.04(2) Uiso 1 1 calc R U
C37 C 0.8254(12) 0.3875(8) 1.1304(7) 0.036(3) Uani 1 1 d . .
H371 H 0.8938 0.3898 1.1694 0.05(2) Uiso 1 1 calc R U
H372 H 0.7421 0.3992 1.1527 0.05(2) Uiso 1 1 calc R U
H373 H 0.8228 0.3350 1.1083 0.05(2) Uiso 1 1 calc R U
O41 O 0.5450(8) 0.4347(4) 0.9127(4) 0.0266(18) Uani 1 1 d . .
C41 C 0.6186(10) 0.4464(6) 0.8562(6) 0.022(3) Uani 1 1 d . .
C42 C 0.7525(8) 0.4597(9) 0.8686(5) 0.0227(19) Uani 1 1 d . .
C43 C 0.8341(9) 0.4680(10) 0.8075(6) 0.032(2) Uani 1 1 d . .
H43 H 0.9250 0.4686 0.8156 0.037(16) Uiso 1 1 calc R U
C44 C 0.7819(9) 0.4752(7) 0.7352(5) 0.022(2) Uani 1 1 d . .
H44 H 0.8359 0.4864 0.6943 0.037(16) Uiso 1 1 calc R U
C45 C 0.6482(9) 0.4658(9) 0.7233(5) 0.024(2) Uani 1 1 d . .
H45 H 0.6123 0.4673 0.6738 0.037(16) Uiso 1 1 calc R U
C46 C 0.5691(9) 0.4545(8) 0.7830(6) 0.024(2) Uani 1 1 d . .
H46 H 0.4784 0.4522 0.7742 0.037(16) Uiso 1 1 calc R U
N5 N 0.5142(9) 0.7084(6) 0.7176(5) 0.027(2) Uani 1 1 d . .
C51 C 0.6061(12) 0.7512(7) 0.7730(7) 0.030(3) Uani 1 1 d . .
H511 H 0.5543 0.7762 0.8123 0.045(6) Uiso 1 1 calc R U
H512 H 0.6508 0.7934 0.7459 0.045(6) Uiso 1 1 calc R U
C52 C 0.7087(12) 0.6976(8) 0.8113(7) 0.036(3) Uani 1 1 d . .
H521 H 0.6661 0.6566 0.8413 0.045(6) Uiso 1 1 calc R U
H522 H 0.7612 0.6716 0.7730 0.045(6) Uiso 1 1 calc R U
C53 C 0.7942(13) 0.7487(9) 0.8621(8) 0.045(3) Uani 1 1 d . .
H531 H 0.7415 0.7735 0.9010 0.045(6) Uiso 1 1 calc R U
H532 H 0.8337 0.7908 0.8321 0.045(6) Uiso 1 1 calc R U
C54 C 0.9001(15) 0.6988(9) 0.8994(9) 0.054(4) Uani 1 1 d . .
H541 H 0.9548 0.7320 0.9319 0.065(10) Uiso 1 1 calc R U
H542 H 0.8608 0.6576 0.9295 0.065(10) Uiso 1 1 calc R U
H543 H 0.9528 0.6749 0.8608 0.065(10) Uiso 1 1 calc R U
C55 C 0.5924(12) 0.6677(7) 0.6577(7) 0.031(3) Uani 1 1 d . .
H551 H 0.5318 0.6449 0.6199 0.045(6) Uiso 1 1 calc R U
H552 H 0.6408 0.6238 0.6815 0.045(6) Uiso 1 1 calc R U
C56 C 0.6880(13) 0.7201(9) 0.6174(7) 0.040(3) Uani 1 1 d . .
H561 H 0.7515 0.7426 0.6539 0.045(6) Uiso 1 1 calc R U
H562 H 0.6418 0.7638 0.5918 0.045(6) Uiso 1 1 calc R U
C57 C 0.7567(13) 0.6692(8) 0.5599(8) 0.042(3) Uani 1 1 d . .
H571 H 0.6924 0.6490 0.5227 0.045(6) Uiso 1 1 calc R U
H572 H 0.7970 0.6238 0.5858 0.045(6) Uiso 1 1 calc R U
C58 C 0.8609(13) 0.7153(9) 0.5189(8) 0.044(3) Uani 1 1 d . .
H581 H 0.9024 0.6808 0.4828 0.065(10) Uiso 1 1 calc R U
H582 H 0.8211 0.7598 0.4923 0.065(10) Uiso 1 1 calc R U
H583 H 0.9257 0.7345 0.5554 0.065(10) Uiso 1 1 calc R U
C61 C 0.4241(12) 0.7688(7) 0.6809(7) 0.030(3) Uani 1 1 d . .
H611 H 0.4777 0.8105 0.6589 0.045(6) Uiso 1 1 calc R U
H612 H 0.3730 0.7933 0.7207 0.045(6) Uiso 1 1 calc R U
C62 C 0.3301(11) 0.7388(7) 0.6195(7) 0.029(3) Uani 1 1 d . .
H621 H 0.2904 0.6892 0.6360 0.045(6) Uiso 1 1 calc R U
H622 H 0.3777 0.7282 0.5732 0.045(6) Uiso 1 1 calc R U
C63 C 0.2232(12) 0.8001(8) 0.6029(7) 0.037(3) Uani 1 1 d . .
H631 H 0.2629 0.8526 0.5980 0.045(6) Uiso 1 1 calc R U
H632 H 0.1789 0.7873 0.5546 0.045(6) Uiso 1 1 calc R U
C64 C 0.1240(13) 0.8022(8) 0.6651(8) 0.043(3) Uani 1 1 d . .
H641 H 0.0578 0.8415 0.6529 0.065(10) Uiso 1 1 calc R U
H642 H 0.0834 0.7506 0.6694 0.065(10) Uiso 1 1 calc R U
H643 H 0.1674 0.8158 0.7129 0.065(10) Uiso 1 1 calc R U
C65 C 0.4363(12) 0.6441(8) 0.7551(7) 0.033(3) Uani 1 1 d . .
H651 H 0.3932 0.6121 0.7155 0.045(6) Uiso 1 1 calc R U
H652 H 0.4968 0.6094 0.7833 0.045(6) Uiso 1 1 calc R U
C66 C 0.3348(14) 0.6731(7) 0.8083(7) 0.036(3) Uani 1 1 d . .
H661 H 0.2660 0.7012 0.7797 0.045(6) Uiso 1 1 calc R U
H662 H 0.3744 0.7100 0.8450 0.045(6) Uiso 1 1 calc R U
C67 C 0.2760(11) 0.6030(8) 0.8501(7) 0.034(3) Uani 1 1 d . .
H671 H 0.3463 0.5739 0.8764 0.045(6) Uiso 1 1 calc R U
H672 H 0.2173 0.6232 0.8885 0.045(6) Uiso 1 1 calc R U
C68 C 0.2010(13) 0.5461(8) 0.7990(9) 0.046(4) Uani 1 1 d . .
H681 H 0.1665 0.5033 0.8291 0.065(10) Uiso 1 1 calc R U
H682 H 0.1296 0.5740 0.7736 0.065(10) Uiso 1 1 calc R U
H683 H 0.2587 0.5247 0.7615 0.065(10) Uiso 1 1 calc R U
N7 N 0.5065(9) 0.2092(6) 0.7867(6) 0.027(2) Uani 1 1 d . .
C71 C 0.5907(13) 0.2544(8) 0.7315(7) 0.035(3) Uani 1 1 d . .
H711 H 0.5346 0.2749 0.6902 0.045(6) Uiso 1 1 calc R U
H712 H 0.6298 0.2999 0.7580 0.045(6) Uiso 1 1 calc R U
C72 C 0.6976(14) 0.2061(9) 0.6979(8) 0.047(4) Uani 1 1 d . .
H721 H 0.6602 0.1641 0.6659 0.045(6) Uiso 1 1 calc R U
H722 H 0.7509 0.1816 0.7383 0.045(6) Uiso 1 1 calc R U
C73 C 0.7815(12) 0.2612(8) 0.6507(8) 0.040(3) Uani 1 1 d . .
H731 H 0.7273 0.2848 0.6101 0.045(6) Uiso 1 1 calc R U
H732 H 0.8153 0.3042 0.6829 0.045(6) Uiso 1 1 calc R U
C74 C 0.8939(14) 0.2177(9) 0.6165(8) 0.048(4) Uani 1 1 d . .
H741 H 0.9448 0.2544 0.5870 0.065(10) Uiso 1 1 calc R U
H742 H 0.9485 0.1951 0.6566 0.065(10) Uiso 1 1 calc R U
H743 H 0.8606 0.1757 0.5838 0.065(10) Uiso 1 1 calc R U
C75 C 0.5920(12) 0.1758(7) 0.8511(7) 0.033(3) Uani 1 1 d . .
H751 H 0.5357 0.1509 0.8883 0.045(6) Uiso 1 1 calc R U
H752 H 0.6480 0.1344 0.8306 0.045(6) Uiso 1 1 calc R U
C76 C 0.6773(13) 0.2365(8) 0.8916(8) 0.039(3) Uani 1 1 d . .
H761 H 0.6232 0.2808 0.9078 0.045(6) Uiso 1 1 calc R U
H762 H 0.7412 0.2572 0.8563 0.045(6) Uiso 1 1 calc R U
C77 C 0.7491(12) 0.2012(8) 0.9607(7) 0.040(3) Uani 1 1 d . .
H771 H 0.7844 0.2440 0.9926 0.045(6) Uiso 1 1 calc R U
H772 H 0.6878 0.1706 0.9907 0.045(6) Uiso 1 1 calc R U
C78 C 0.8593(13) 0.1479(9) 0.9363(8) 0.045(3) Uani 1 1 d . .
H781 H 0.9036 0.1261 0.9808 0.065(10) Uiso 1 1 calc R U
H782 H 0.8241 0.1051 0.9053 0.065(10) Uiso 1 1 calc R U
H783 H 0.9205 0.1784 0.9072 0.065(10) Uiso 1 1 calc R U
C81 C 0.4076(12) 0.2678(8) 0.8154(7) 0.032(3) Uani 1 1 d . .
H811 H 0.4546 0.3118 0.8398 0.045(6) Uiso 1 1 calc R U
H812 H 0.3583 0.2894 0.7718 0.045(6) Uiso 1 1 calc R U
C82 C 0.3122(12) 0.2343(7) 0.8709(7) 0.035(3) Uani 1 1 d . .
H821 H 0.2705 0.1871 0.8488 0.045(6) Uiso 1 1 calc R U
H822 H 0.3595 0.2182 0.9173 0.045(6) Uiso 1 1 calc R U
C83 C 0.2090(13) 0.2938(9) 0.8902(8) 0.045(3) Uani 1 1 d . .
H831 H 0.2509 0.3441 0.9042 0.045(6) Uiso 1 1 calc R U
H832 H 0.1617 0.2749 0.9342 0.045(6) Uiso 1 1 calc R U
C84 C 0.1137(13) 0.3076(9) 0.8251(9) 0.052(4) Uani 1 1 d . .
H841 H 0.0491 0.3462 0.8399 0.065(10) Uiso 1 1 calc R U
H842 H 0.1599 0.3274 0.7818 0.065(10) Uiso 1 1 calc R U
H843 H 0.0707 0.2582 0.8118 0.065(10) Uiso 1 1 calc R U
C85 C 0.4438(12) 0.1384(8) 0.7494(7) 0.035(3) Uani 1 1 d . .
H851 H 0.4016 0.1070 0.7885 0.045(6) Uiso 1 1 calc R U
H852 H 0.5124 0.1056 0.7280 0.045(6) Uiso 1 1 calc R U
C86 C 0.3421(15) 0.1569(9) 0.6862(8) 0.044(3) Uani 1 1 d . .
H861 H 0.2673 0.1837 0.7081 0.045(6) Uiso 1 1 calc R U
H862 H 0.3804 0.1928 0.6493 0.045(6) Uiso 1 1 calc R U
C87 C 0.2961(13) 0.0830(7) 0.6463(7) 0.037(3) Uani 1 1 d . .
H871 H 0.2380 0.0977 0.6037 0.045(6) Uiso 1 1 calc R U
H872 H 0.3714 0.0555 0.6258 0.045(6) Uiso 1 1 calc R U
C88 C 0.2254(13) 0.0276(8) 0.6973(8) 0.045(3) Uani 1 1 d . .
H881 H 0.1980 -0.0189 0.6689 0.065(10) Uiso 1 1 calc R U
H882 H 0.2830 0.0118 0.7391 0.065(10) Uiso 1 1 calc R U
H883 H 0.1495 0.0541 0.7170 0.065(10) Uiso 1 1 calc R U

loop_
_atom_site_aniso_label
_atom_site_aniso_U_11
_atom_site_aniso_U_22
_atom_site_aniso_U_33
_atom_site_aniso_U_23
_atom_site_aniso_U_13
_atom_site_aniso_U_12
Re1 0.0245(2) 0.0192(2) 0.0235(2) -0.0003(3) -0.00365(14) -0.0011(3)
O1 0.018(3) 0.018(4) 0.028(4) -0.008(3) -0.002(3) 0.011(3)
Cl1 0.0412(16) 0.0245(15) 0.0407(18) 0.0033(14) -0.0081(13) -0.0025(13)
Cl2 0.0236(10) 0.0303(13) 0.0242(11) -0.003(2) -0.0013(8) -0.009(2)
Cl3 0.0265(13) 0.0111(12) 0.0394(16) 0.0026(11) 0.0010(11) -0.0032(11)
O11 0.026(3) 0.033(5) 0.030(4) 0.000(5) -0.002(3) -0.002(5)
C12 0.028(5) 0.021(5) 0.029(5) 0.009(8) 0.000(4) -0.006(7)
N13 0.031(4) 0.017(5) 0.028(4) 0.010(6) -0.001(3) -0.002(6)
C14 0.030(5) 0.020(5) 0.032(5) 0.001(8) -0.005(4) -0.009(7)
C15 0.019(5) 0.022(7) 0.039(6) 0.003(4) 0.001(4) -0.006(4)
C16 0.030(6) 0.036(7) 0.030(7) 0.001(6) 0.000(5) -0.012(6)
C17 0.025(6) 0.030(7) 0.051(8) -0.007(6) -0.001(6) 0.001(5)
O21 0.036(5) 0.017(4) 0.030(4) -0.001(3) -0.010(4) 0.008(3)
C21 0.030(5) 0.018(7) 0.028(5) 0.002(4) 0.000(4) 0.003(5)
C22 0.027(4) 0.025(5) 0.020(4) -0.006(7) -0.007(3) 0.002(7)
C23 0.019(4) 0.021(7) 0.032(5) 0.004(5) 0.001(4) -0.001(5)
C24 0.021(4) 0.013(7) 0.027(5) 0.004(4) -0.010(4) 0.003(4)
C25 0.022(4) 0.023(5) 0.022(5) -0.011(7) 0.004(3) -0.001(7)
C26 0.018(4) 0.017(7) 0.031(5) 0.003(5) -0.004(4) 0.002(5)
Re2 0.0244(2) 0.0187(2) 0.0245(2) 0.0000(3) -0.00148(14) 0.0004(3)
O2 0.024(4) 0.021(4) 0.026(4) -0.004(3) -0.007(3) -0.001(3)
Cl4 0.0316(14) 0.0163(14) 0.0379(17) -0.0018(11) -0.0021(12) -0.0024(11)
Cl5 0.0225(11) 0.036(3) 0.0298(13) -0.0006(15) -0.0045(9) 0.0038(15)
Cl6 0.0421(16) 0.0190(14) 0.0437(18) 0.0070(13) 0.0022(14) -0.0001(13)
O31 0.027(4) 0.034(7) 0.032(4) -0.004(4) 0.004(3) 0.002(4)
C32 0.024(4) 0.020(7) 0.030(5) 0.002(6) 0.000(4) 0.001(6)
N33 0.027(4) 0.025(7) 0.019(4) -0.001(4) -0.004(3) 0.000(4)
C34 0.034(5) 0.027(9) 0.022(5) -0.003(5) -0.001(4) -0.007(5)
C35 0.023(6) 0.016(6) 0.037(7) 0.000(5) -0.006(5) -0.001(5)
C36 0.040(7) 0.031(8) 0.026(7) -0.004(6) -0.011(6) 0.004(6)
C37 0.026(7) 0.050(9) 0.031(8) 0.001(6) -0.008(5) -0.006(6)
O41 0.039(4) 0.014(4) 0.027(4) -0.007(3) -0.002(3) 0.004(3)
C41 0.024(5) 0.018(7) 0.025(5) -0.003(4) 0.001(4) -0.011(4)
C42 0.027(4) 0.017(5) 0.024(5) 0.000(6) -0.004(4) -0.007(6)
C43 0.027(5) 0.037(6) 0.032(5) 0.005(8) -0.003(4) -0.008(8)
C44 0.028(5) 0.017(7) 0.021(5) 0.000(5) 0.006(4) -0.011(5)
C45 0.030(5) 0.019(5) 0.022(5) -0.002(7) -0.006(4) 0.013(7)
C46 0.017(4) 0.022(7) 0.034(5) 0.000(6) 0.000(4) 0.009(5)
N5 0.037(6) 0.019(5) 0.023(5) -0.001(4) -0.014(4) 0.000(4)
C51 0.041(7) 0.017(6) 0.031(7) -0.001(5) -0.004(5) 0.002(5)
C52 0.037(7) 0.035(7) 0.034(7) 0.003(6) -0.012(5) 0.006(6)
C53 0.041(8) 0.049(9) 0.043(8) 0.003(7) -0.007(6) -0.013(7)
C54 0.055(9) 0.046(9) 0.058(10) -0.003(7) -0.022(7) -0.015(8)
C55 0.039(7) 0.023(6) 0.032(7) -0.005(5) -0.010(5) 0.005(5)
C56 0.035(7) 0.051(9) 0.032(7) -0.004(6) -0.010(5) -0.002(6)
C57 0.041(7) 0.035(8) 0.051(9) 0.003(6) 0.003(6) -0.008(6)
C58 0.033(7) 0.051(9) 0.049(8) -0.006(7) -0.001(6) -0.004(6)
C61 0.036(7) 0.023(6) 0.030(7) -0.006(5) -0.001(5) 0.008(5)
C62 0.033(6) 0.024(6) 0.029(6) 0.002(5) -0.012(5) 0.006(5)
C63 0.042(7) 0.029(7) 0.038(7) 0.007(6) -0.015(6) 0.008(6)
C64 0.047(8) 0.034(8) 0.048(9) -0.004(6) -0.011(6) 0.013(6)
C65 0.036(7) 0.034(7) 0.029(7) 0.002(5) -0.007(5) 0.002(6)
C66 0.047(8) 0.025(7) 0.035(7) -0.007(6) -0.007(6) -0.003(6)
C67 0.032(6) 0.045(8) 0.027(6) 0.004(6) -0.001(5) -0.002(6)
C68 0.031(7) 0.029(7) 0.077(11) -0.001(7) -0.004(7) -0.008(6)
N7 0.024(5) 0.021(5) 0.036(6) -0.002(4) -0.004(4) 0.000(4)
C71 0.046(8) 0.029(7) 0.029(7) 0.001(5) 0.000(6) 0.001(6)
C72 0.048(8) 0.059(10) 0.034(8) 0.006(7) 0.004(6) 0.009(7)
C73 0.034(7) 0.042(8) 0.045(8) -0.002(6) -0.002(6) 0.003(6)
C74 0.043(8) 0.050(9) 0.050(9) -0.001(7) 0.012(7) -0.004(7)
C75 0.045(7) 0.020(6) 0.033(7) 0.007(5) -0.006(6) 0.004(5)
C76 0.038(7) 0.035(8) 0.043(8) 0.003(6) -0.007(6) -0.001(6)
C77 0.033(7) 0.044(8) 0.041(8) -0.009(6) -0.003(6) 0.001(6)
C78 0.040(7) 0.053(9) 0.040(8) -0.008(7) -0.004(6) 0.003(7)
C81 0.025(6) 0.039(8) 0.032(7) 0.002(6) -0.011(5) 0.001(6)
C82 0.039(7) 0.029(7) 0.036(7) -0.002(6) 0.000(6) 0.005(6)
C83 0.046(8) 0.046(9) 0.045(8) -0.011(7) 0.011(6) 0.006(7)
C84 0.042(8) 0.051(10) 0.064(10) 0.013(8) -0.001(7) 0.011(7)
C85 0.029(6) 0.038(8) 0.037(7) -0.008(6) 0.002(5) -0.003(6)
C86 0.051(9) 0.045(9) 0.035(8) -0.008(6) -0.006(6) -0.011(7)
C87 0.047(7) 0.035(7) 0.029(7) -0.006(6) -0.007(6) -0.001(6)
C88 0.042(8) 0.036(8) 0.056(9) 0.000(7) -0.004(7) -0.005(6)

loop_
_atom_type_symbol
_atom_type_description
_atom_type_scat_dispersion_real
_atom_type_scat_dispersion_imag
_atom_type_scat_source
C C 0.0033 0.0016 'International Tables Vol C Tables 4.2.6.8 and 6.1.1.4'
H H 0.0000 0.0000 'International Tables Vol C Tables 4.2.6.8 and 6.1.1.4'
Cl Cl 0.1484 0.1585 'International Tables Vol C Tables 4.2.6.8 and 6.1.1.4'
N N 0.0061 0.0033 'International Tables Vol C Tables 4.2.6.8 and 6.1.1.4'
O O 0.0106 0.0060 'International Tables Vol C Tables 4.2.6.8 and 6.1.1.4'
Re Re -1.0185 7.2310 'International Tables Vol C Tables 4.2.6.8 and 6.1.1.4'

loop_
_geom_angle_atom_site_label_1
_geom_angle_atom_site_label_2
_geom_angle_atom_site_label_3
_geom_angle
_geom_angle_publ_flag
O1 Re1 O21 171.4(3) yes
O1 Re1 N13 90.1(3) ?
O21 Re1 N13 81.5(3) ?
O1 Re1 Cl2 100.2(2) ?
O21 Re1 Cl2 88.2(2) ?
N13 Re1 Cl2 169.7(2) yes
O1 Re1 Cl1 95.4(3) ?
O21 Re1 Cl1 86.4(2) ?
N13 Re1 Cl1 91.1(4) ?
Cl2 Re1 Cl1 87.94(16) ?
O1 Re1 Cl3 92.9(3) ?
O21 Re1 Cl3 85.2(2) ?
N13 Re1 Cl3 87.5(4) ?
Cl2 Re1 Cl3 91.93(15) ?
Cl1 Re1 Cl3 171.51(10) yes
C12 O11 C15 107.3(7) ?
N13 C12 O11 114.2(8) ?
N13 C12 C22 128.6(9) ?
O11 C12 C22 116.1(8) ?
C12 N13 C14 109.0(8) yes
C12 N13 Re1 125.3(6) yes
C14 N13 Re1 124.4(6) yes
N13 C14 C17 110.8(11) ?
N13 C14 C16 113.4(11) ?
C17 C14 C16 110.3(10) ?
N13 C14 C15 100.6(8) ?
C17 C14 C15 110.3(10) ?
C16 C14 C15 111.1(10) ?
O11 C15 C14 104.4(8) ?
O11 C15 H151 110.9 ?
C14 C15 H151 110.9 ?
O11 C15 H152 110.9 ?
C14 C15 H152 110.9 ?
H151 C15 H152 108.9 ?
C14 C16 H161 109.5 ?
C14 C16 H162 109.5 ?
H161 C16 H162 109.5 ?
C14 C16 H163 109.5 ?
H161 C16 H163 109.5 ?
H162 C16 H163 109.5 ?
C14 C17 H171 109.5 ?
C14 C17 H172 109.5 ?
H171 C17 H172 109.5 ?
C14 C17 H173 109.5 ?
H171 C17 H173 109.5 ?
H172 C17 H173 109.5 ?
C21 O21 Re1 132.9(7) yes
O21 C21 C26 121.4(9) ?
O21 C21 C22 121.4(9) ?
C26 C21 C22 117.1(9) ?
C23 C22 C21 122.2(9) ?
C23 C22 C12 117.7(8) ?
C21 C22 C12 119.9(8) ?
C24 C23 C22 119.1(9) ?
C24 C23 H23 120.5 ?
C22 C23 H23 120.5 ?
C23 C24 C25 119.4(9) ?
C23 C24 H24 120.3 ?
C25 C24 H24 120.3 ?
C26 C25 C24 121.1(9) ?
C26 C25 H25 119.4 ?
C24 C25 H25 119.4 ?
C25 C26 C21 121.1(9) ?
C25 C26 H26 119.5 ?
C21 C26 H26 119.5 ?
O2 Re2 O41 171.3(3) yes
O2 Re2 N33 90.7(3) ?
O41 Re2 N33 81.2(3) ?
O2 Re2 Cl6 96.2(3) ?
O41 Re2 Cl6 87.2(2) ?
N33 Re2 Cl6 91.3(3) ?
O2 Re2 Cl5 98.3(3) ?
O41 Re2 Cl5 89.8(2) ?
N33 Re2 Cl5 171.0(2) yes
Cl6 Re2 Cl5 88.67(13) ?
O2 Re2 Cl4 92.2(3) ?
O41 Re2 Cl4 84.4(2) ?
N33 Re2 Cl4 87.8(3) ?
Cl4 Re2 Cl6 171.59(11) yes
Cl5 Re2 Cl4 90.92(12) ?
C32 O31 C35 106.2(8) ?
N33 C32 O31 114.6(9) ?
N33 C32 C42 129.8(9) ?
O31 C32 C42 115.1(8) ?
C32 N33 C34 109.1(9) yes
C32 N33 Re2 123.9(7) yes
C34 N33 Re2 125.5(7) yes
N33 C34 C37 112.9(9) ?
N33 C34 C36 108.5(9) ?
C37 C34 C36 112.5(10) ?
N33 C34 C35 99.4(8) ?
C37 C34 C35 111.2(10) ?
C36 C34 C35 111.6(9) ?
O31 C35 C34 104.5(9) ?
O31 C35 H351 110.8 ?
C34 C35 H351 110.8 ?
O31 C35 H352 110.8 ?
C34 C35 H352 110.8 ?
H351 C35 H352 108.9 ?
C34 C36 H361 109.5 ?
C34 C36 H362 109.5 ?
H361 C36 H362 109.5 ?
C34 C36 H363 109.5 ?
H361 C36 H363 109.5 ?
H362 C36 H363 109.5 ?
C34 C37 H371 109.5 ?
C34 C37 H372 109.5 ?
H371 C37 H372 109.5 ?
C34 C37 H373 109.5 ?
H371 C37 H373 109.5 ?
H372 C37 H373 109.5 ?
C41 O41 Re2 136.4(7) yes
O41 C41 C46 122.2(9) ?
O41 C41 C42 119.8(9) ?
C46 C41 C42 117.6(9) ?
C43 C42 C41 120.1(9) ?
C43 C42 C32 119.4(8) ?
C41 C42 C32 119.9(9) ?
C44 C43 C42 120.1(9) ?
C44 C43 H43 120.0 ?
C42 C43 H43 120.0 ?
C43 C44 C45 119.1(9) ?
C43 C44 H44 120.4 ?
C45 C44 H44 120.4 ?
C46 C45 C44 120.4(9) ?
C46 C45 H45 119.8 ?
C44 C45 H45 119.8 ?
C45 C46 C41 121.7(9) ?
C45 C46 H46 119.1 ?
C41 C46 H46 119.1 ?
C55 N5 C65 106.0(9) ?
C55 N5 C61 109.7(9) ?
C65 N5 C61 110.4(9) ?
C55 N5 C51 109.6(9) ?
C65 N5 C51 112.7(9) ?
C61 N5 C51 108.4(9) ?
N5 C51 C52 114.1(9) ?
N5 C51 H511 108.7 ?
C52 C51 H511 108.7 ?
N5 C51 H512 108.7 ?
C52 C51 H512 108.7 ?
H511 C51 H512 107.6 ?
C53 C52 C51 107.8(11) ?
C53 C52 H521 110.1 ?
C51 C52 H521 110.1 ?
C53 C52 H522 110.1 ?
C51 C52 H522 110.1 ?
H521 C52 H522 108.5 ?
C52 C53 C54 109.9(12) ?
C52 C53 H531 109.7 ?
C54 C53 H531 109.7 ?
C52 C53 H532 109.7 ?
C54 C53 H532 109.7 ?
H531 C53 H532 108.2 ?
C53 C54 H541 109.5 ?
C53 C54 H542 109.5 ?
H541 C54 H542 109.5 ?
C53 C54 H543 109.5 ?
H541 C54 H543 109.5 ?
H542 C54 H543 109.5 ?
N5 C55 C56 115.2(10) ?
N5 C55 H551 108.5 ?
C56 C55 H551 108.5 ?
N5 C55 H552 108.5 ?
C56 C55 H552 108.5 ?
H551 C55 H552 107.5 ?
C55 C56 C57 107.5(11) ?
C55 C56 H561 110.2 ?
C57 C56 H561 110.2 ?
C55 C56 H562 110.2 ?
C57 C56 H562 110.2 ?
H561 C56 H562 108.5 ?
C56 C57 C58 112.0(11) ?
C56 C57 H571 109.2 ?
C58 C57 H571 109.2 ?
C56 C57 H572 109.2 ?
C58 C57 H572 109.2 ?
H571 C57 H572 107.9 ?
C57 C58 H581 109.5 ?
C57 C58 H582 109.5 ?
H581 C58 H582 109.5 ?
C57 C58 H583 109.5 ?
H581 C58 H583 109.5 ?
H582 C58 H583 109.5 ?
N5 C61 C62 116.8(9) ?
N5 C61 H611 108.1 ?
C62 C61 H611 108.1 ?
N5 C61 H612 108.1 ?
C62 C61 H612 108.1 ?
H611 C61 H612 107.3 ?
C61 C62 C63 110.5(10) ?
C61 C62 H621 109.6 ?
C63 C62 H621 109.6 ?
C61 C62 H622 109.6 ?
C63 C62 H622 109.6 ?
H621 C62 H622 108.1 ?
C64 C63 C62 111.6(10) ?
C64 C63 H631 109.3 ?
C62 C63 H631 109.3 ?
C64 C63 H632 109.3 ?
C62 C63 H632 109.3 ?
H631 C63 H632 108.0 ?
C63 C64 H641 109.5 ?
C63 C64 H642 109.5 ?
H641 C64 H642 109.5 ?
C63 C64 H643 109.5 ?
H641 C64 H643 109.5 ?
H642 C64 H643 109.5 ?
C66 C65 N5 115.0(11) ?
C66 C65 H651 108.5 ?
N5 C65 H651 108.5 ?
C66 C65 H652 108.5 ?
N5 C65 H652 108.5 ?
H651 C65 H652 107.5 ?
C65 C66 C67 109.8(11) ?
C65 C66 H661 109.7 ?
C67 C66 H661 109.7 ?
C65 C66 H662 109.7 ?
C67 C66 H662 109.7 ?
H661 C66 H662 108.2 ?
C68 C67 C66 113.9(10) ?
C68 C67 H671 108.8 ?
C66 C67 H671 108.8 ?
C68 C67 H672 108.8 ?
C66 C67 H672 108.8 ?
H671 C67 H672 107.7 ?
C67 C68 H681 109.5 ?
C67 C68 H682 109.5 ?
H681 C68 H682 109.5 ?
C67 C68 H683 109.5 ?
H681 C68 H683 109.5 ?
H682 C68 H683 109.5 ?
C85 N7 C81 112.6(9) ?
C85 N7 C71 111.3(9) ?
C81 N7 C71 106.4(9) ?
C85 N7 C75 105.3(9) ?
C81 N7 C75 111.7(9) ?
C71 N7 C75 109.7(9) ?
C72 C71 N7 114.4(10) ?
C72 C71 H711 108.7 ?
N7 C71 H711 108.7 ?
C72 C71 H712 108.7 ?
N7 C71 H712 108.7 ?
H711 C71 H712 107.6 ?
C71 C72 C73 108.2(12) ?
C71 C72 H721 110.1 ?
C73 C72 H721 110.1 ?
C71 C72 H722 110.1 ?
C73 C72 H722 110.1 ?
H721 C72 H722 108.4 ?
C74 C73 C72 111.7(12) ?
C74 C73 H731 109.3 ?
C72 C73 H731 109.3 ?
C74 C73 H732 109.3 ?
C72 C73 H732 109.3 ?
H731 C73 H732 107.9 ?
C73 C74 H741 109.5 ?
C73 C74 H742 109.5 ?
H741 C74 H742 109.5 ?
C73 C74 H743 109.5 ?
H741 C74 H743 109.5 ?
H742 C74 H743 109.5 ?
C76 C75 N7 114.6(10) ?
C76 C75 H751 108.6 ?
N7 C75 H751 108.6 ?
C76 C75 H752 108.6 ?
N7 C75 H752 108.6 ?
H751 C75 H752 107.6 ?
C75 C76 C77 111.9(11) ?
C75 C76 H761 109.2 ?
C77 C76 H761 109.2 ?
C75 C76 H762 109.2 ?
C77 C76 H762 109.2 ?
H761 C76 H762 107.9 ?
C78 C77 C76 110.6(11) ?
C78 C77 H771 109.5 ?
C76 C77 H771 109.5 ?
C78 C77 H772 109.5 ?
C76 C77 H772 109.5 ?
H771 C77 H772 108.1 ?
C77 C78 H781 109.5 ?
C77 C78 H782 109.5 ?
H781 C78 H782 109.5 ?
C77 C78 H783 109.5 ?
H781 C78 H783 109.5 ?
H782 C78 H783 109.5 ?
C82 C81 N7 115.0(10) ?
C82 C81 H811 108.5 ?
N7 C81 H811 108.5 ?
C82 C81 H812 108.5 ?
N7 C81 H812 108.5 ?
H811 C81 H812 107.5 ?
C83 C82 C81 111.6(11) ?
C83 C82 H821 109.3 ?
C81 C82 H821 109.3 ?
C83 C82 H822 109.3 ?
C81 C82 H822 109.3 ?
H821 C82 H822 108.0 ?
C82 C83 C84 112.1(11) ?
C82 C83 H831 109.2 ?
C84 C83 H831 109.2 ?
C82 C83 H832 109.2 ?
C84 C83 H832 109.2 ?
H831 C83 H832 107.9 ?
C83 C84 H841 109.5 ?
C83 C84 H842 109.5 ?
H841 C84 H842 109.5 ?
C83 C84 H843 109.5 ?
H841 C84 H843 109.5 ?
H842 C84 H843 109.5 ?
N7 C85 C86 115.5(11) ?
N7 C85 H851 108.4 ?
C86 C85 H851 108.4 ?
N7 C85 H852 108.4 ?
C86 C85 H852 108.4 ?
H851 C85 H852 107.5 ?
C87 C86 C85 111.7(12) ?
C87 C86 H861 109.3 ?
C85 C86 H861 109.3 ?
C87 C86 H862 109.3 ?
C85 C86 H862 109.3 ?
H861 C86 H862 107.9 ?
C88 C87 C86 112.9(11) ?
C88 C87 H871 109.0 ?
C86 C87 H871 109.0 ?
C88 C87 H872 109.0 ?
C86 C87 H872 109.0 ?
H871 C87 H872 107.8 ?
C87 C88 H881 109.5 ?
C87 C88 H882 109.5 ?
H881 C88 H882 109.5 ?
C87 C88 H883 109.5 ?
H881 C88 H883 109.5 ?
H882 C88 H883 109.5 ?

loop_
_geom_bond_atom_site_label_1
_geom_bond_atom_site_label_2
_geom_bond_distance
_geom_bond_publ_flag
Re1 O1 1.690(7) yes
Re1 Cl1 2.381(3) yes
Re1 Cl2 2.377(2) yes
Re1 Cl3 2.420(3) yes
Re1 N13 2.172(8) yes
Re1 O21 2.011(8) yes
O11 C12 1.357(11) ?
O11 C15 1.437(13) ?
C12 N13 1.301(12) ?
C12 C22 1.468(13) ?
N13 C14 1.471(12) ?
C14 C17 1.52(2) ?
C14 C16 1.533(17) ?
C14 C15 1.549(14) ?
C15 H151 0.99 ?
C15 H152 0.99 ?
C16 H161 0.98 ?
C16 H162 0.98 ?
C16 H163 0.98 ?
C17 H171 0.98 ?
C17 H172 0.98 ?
C17 H173 0.98 ?
O21 C21 1.325(13) yes
C21 C26 1.398(14) ?
C21 C22 1.412(13) ?
C22 C23 1.407(13) ?
C23 C24 1.387(14) ?
C23 H23 0.95 ?
C24 C25 1.401(12) ?
C24 H24 0.95 ?
C25 C26 1.386(14) ?
C25 H25 0.95 ?
C26 H26 0.95 ?
Re2 O2 1.699(7) yes
Re2 Cl4 2.419(3) yes
Re2 Cl5 2.390(3) yes
Re2 Cl6 2.368(3) yes
Re2 N33 2.157(9) yes
Re2 O41 2.005(8) yes
O31 C32 1.369(12) ?
O31 C35 1.440(14) ?
C32 N33 1.291(13) ?
C32 C42 1.458(14) ?
N33 C34 1.496(14) ?
C34 C37 1.523(16) ?
C34 C36 1.535(16) ?
C34 C35 1.553(15) ?
C35 H351 0.99 ?
C35 H352 0.99 ?
C36 H361 0.98 ?
C36 H362 0.98 ?
C36 H363 0.98 ?
C37 H371 0.98 ?
C37 H372 0.98 ?
C37 H373 0.98 ?
O41 C41 1.296(13) yes
C41 C46 1.396(14) ?
C41 C42 1.418(13) ?
C42 C43 1.404(13) ?
C43 C44 1.391(14) ?
C43 H43 0.95 ?
C44 C45 1.406(13) ?
C44 H44 0.95 ?
C45 C46 1.374(14) ?
C45 H45 0.95 ?
C46 H46 0.95 ?
N5 C55 1.525(15) ?
N5 C65 1.527(16) ?
N5 C61 1.528(15) ?
N5 C51 1.539(15) ?
C51 C52 1.548(16) ?
C51 H511 0.99 ?
C51 H512 0.99 ?
C52 C53 1.524(18) ?
C52 H521 0.99 ?
C52 H522 0.99 ?
C53 C54 1.53(2) ?
C53 H531 0.99 ?
C53 H532 0.99 ?
C54 H541 0.98 ?
C54 H542 0.98 ?
C54 H543 0.98 ?
C55 C56 1.529(18) ?
C55 H551 0.99 ?
C55 H552 0.99 ?
C56 C57 1.533(18) ?
C56 H561 0.99 ?
C56 H562 0.99 ?
C57 C58 1.537(17) ?
C57 H571 0.99 ?
C57 H572 0.99 ?
C58 H581 0.98 ?
C58 H582 0.98 ?
C58 H583 0.98 ?
C61 C62 1.534(16) ?
C61 H611 0.99 ?
C61 H612 0.99 ?
C62 C63 1.547(16) ?
C62 H621 0.99 ?
C62 H622 0.99 ?
C63 C64 1.533(19) ?
C63 H631 0.99 ?
C63 H632 0.99 ?
C64 H641 0.98 ?
C64 H642 0.98 ?
C64 H643 0.98 ?
C65 C66 1.518(17) ?
C65 H651 0.99 ?
C65 H652 0.99 ?
C66 C67 1.542(17) ?
C66 H661 0.99 ?
C66 H662 0.99 ?
C67 C68 1.529(18) ?
C67 H671 0.99 ?
C67 H672 0.99 ?
C68 H681 0.98 ?
C68 H682 0.98 ?
C68 H683 0.98 ?
N7 C85 1.516(16) ?
N7 C81 1.530(15) ?
N7 C71 1.541(15) ?
N7 C75 1.542(15) ?
C71 C72 1.516(18) ?
C71 H711 0.99 ?
C71 H712 0.99 ?
C72 C73 1.545(19) ?
C72 H721 0.99 ?
C72 H722 0.99 ?
C73 C74 1.522(18) ?
C73 H731 0.99 ?
C73 H732 0.99 ?
C74 H741 0.98 ?
C74 H742 0.98 ?
C74 H743 0.98 ?
C75 C76 1.530(18) ?
C75 H751 0.99 ?
C75 H752 0.99 ?
C76 C77 1.545(18) ?
C76 H761 0.99 ?
C76 H762 0.99 ?
C77 C78 1.532(17) ?
C77 H771 0.99 ?
C77 H772 0.99 ?
C78 H781 0.98 ?
C78 H782 0.98 ?
C78 H783 0.98 ?
C81 C82 1.529(17) ?
C81 H811 0.99 ?
C81 H812 0.99 ?
C82 C83 1.522(17) ?
C82 H821 0.99 ?
C82 H822 0.99 ?
C83 C84 1.52(2) ?
C83 H831 0.99 ?
C83 H832 0.99 ?
C84 H841 0.98 ?
C84 H842 0.98 ?
C84 H843 0.98 ?
C85 C86 1.556(18) ?
C85 H851 0.99 ?
C85 H852 0.99 ?
C86 C87 1.518(17) ?
C86 H861 0.99 ?
C86 H862 0.99 ?
C87 C88 1.513(18) ?
C87 H871 0.99 ?
C87 H872 0.99 ?
C88 H881 0.98 ?
C88 H882 0.98 ?
C88 H883 0.98 ?

loop_
_geom_torsion_atom_site_label_1
_geom_torsion_atom_site_label_2
_geom_torsion_atom_site_label_3
_geom_torsion_atom_site_label_4
_geom_torsion
_geom_torsion_publ_flag
C15 O11 C12 N13 -0.8(18) ?
C15 O11 C12 C22 168.6(14) ?
O11 C12 N13 C14 -13.3(19) ?
C22 C12 N13 C14 178.9(17) ?
O11 C12 N13 Re1 179.2(10) ?
C22 C12 N13 Re1 11(3) ?
C12 N13 C14 C17 -96.6(14) ?
Re1 N13 C14 C17 71.1(13) ?
C12 N13 C14 C16 138.7(13) ?
Re1 N13 C14 C16 -53.7(16) ?
C12 N13 C14 C15 20.0(16) ?
Re1 N13 C14 C15 -172.3(9) ?
C12 O11 C15 C14 13.5(14) ?
N13 C14 C15 O11 -19.7(13) ?
C17 C14 C15 O11 97.4(11) ?
C16 C14 C15 O11 -140.0(10) ?
Re1 O21 C21 C26 146.5(9) ?
Re1 O21 C21 C22 -36.9(16) ?
O21 C21 C22 C23 -176.2(12) ?
C26 C21 C22 C23 1(2) ?
O21 C21 C22 C12 9(2) ?
C26 C21 C22 C12 -174.7(14) ?
N13 C12 C22 C23 -173.7(16) ?
O11 C12 C22 C23 19(2) ?
N13 C12 C22 C21 2(3) ?
O11 C12 C22 C21 -165.9(13) ?
C21 C22 C23 C24 1(2) ?
C12 C22 C23 C24 176.1(13) ?
C22 C23 C24 C25 -1.1(19) ?
C23 C24 C25 C26 0(2) ?
C24 C25 C26 C21 1(2) ?
O21 C21 C26 C25 175.2(12) ?
C22 C21 C26 C25 -2(2) ?
C35 O31 C32 N33 7.1(15) ?
C35 O31 C32 C42 -165.9(12) ?
O31 C32 N33 C34 9.9(16) ?
C42 C32 N33 C34 -178.4(15) ?
O31 C32 N33 Re2 176.3(8) ?
C42 C32 N33 Re2 -12(2) ?
C32 N33 C34 C37 -138.6(11) ?
Re2 N33 C34 C37 55.2(12) ?
C32 N33 C34 C36 95.9(12) ?
Re2 N33 C34 C36 -70.2(11) ?
C32 N33 C34 C35 -20.7(12) ?
Re2 N33 C34 C35 173.1(7) ?
C32 O31 C35 C34 -19.9(12) ?
N33 C34 C35 O31 23.9(10) ?
C37 C34 C35 O31 143.1(9) ?
C36 C34 C35 O31 -90.4(10) ?
Re2 O41 C41 C46 -147.6(10) ?
Re2 O41 C41 C42 25.7(16) ?
O41 C41 C42 C43 176.4(13) ?
C46 C41 C42 C43 -10(2) ?
O41 C41 C42 C32 4.3(19) ?
C46 C41 C42 C32 177.9(13) ?
N33 C32 C42 C43 179.3(16) ?
O31 C32 C42 C43 -9(2) ?
N33 C32 C42 C41 -9(2) ?
O31 C32 C42 C41 163.1(12) ?
C41 C42 C43 C44 10(2) ?
C32 C42 C43 C44 -178.0(14) ?
C42 C43 C44 C45 -7(2) ?
C43 C44 C45 C46 4(2) ?
C44 C45 C46 C41 -5(2) ?
O41 C41 C46 C45 -179.1(12) ?
C42 C41 C46 C45 8(2) ?
C55 N5 C51 C52 -56.9(13) ?
C65 N5 C51 C52 60.8(13) ?
C61 N5 C51 C52 -176.7(10) ?
N5 C51 C52 C53 178.1(10) ?
C51 C52 C53 C54 -178.2(12) yes
C65 N5 C55 C56 -174.6(10) ?
C61 N5 C55 C56 66.2(13) ?
C51 N5 C55 C56 -52.8(13) ?
N5 C55 C56 C57 -180.0(10) ?
C55 C56 C57 C58 -176.8(11) yes
C55 N5 C61 C62 56.5(13) ?
C65 N5 C61 C62 -60.0(13) ?
C51 N5 C61 C62 176.1(11) ?
N5 C61 C62 C63 165.1(10) ?
C61 C62 C63 C64 -74.9(14) yes
C55 N5 C65 C66 -170.6(10) ?
C61 N5 C65 C66 -51.8(13) ?
C51 N5 C65 C66 69.6(13) ?
N5 C65 C66 C67 -172.5(10) ?
C65 C66 C67 C68 -64.8(14) yes
C85 N7 C71 C72 -58.3(14) ?
C81 N7 C71 C72 178.7(11) ?
C75 N7 C71 C72 57.8(13) ?
N7 C71 C72 C73 -174.3(11) ?
C71 C72 C73 C74 178.4(12) yes
C85 N7 C75 C76 173.4(11) ?
C81 N7 C75 C76 -64.1(13) ?
C71 N7 C75 C76 53.6(13) ?
N7 C75 C76 C77 173.8(10) ?
C75 C76 C77 C78 73.9(15) yes
C85 N7 C81 C82 57.2(14) ?
C71 N7 C81 C82 179.3(11) ?
C75 N7 C81 C82 -61.1(13) ?
N7 C81 C82 C83 -174.0(11) ?
C81 C82 C83 C84 71.6(15) yes
C81 N7 C85 C86 52.9(14) ?
C71 N7 C85 C86 -66.5(13) ?
C75 N7 C85 C86 174.8(10) ?
N7 C85 C86 C87 173.5(10) ?
C85 C86 C87 C88 64.0(15) yes
